data_4085873
loop_
_publ_author_name
'Ganesamoorthy, Chelladurai'
'Bl\"aser, Dieter'
'W\"olper, Christoph'
'Schulz, Stephan'

_publ_contact_author
;
          Prof. Dr. Schulz, Stephan
          Fachbereich Chemie der
          Universit\"at Duisburg-Essen
          Campus Essen, Universit\"atsstr. 7
          D-45141 Essen, Germany
;
_publ_section_title
;
 Synthesis of Heterobimetallic Group 13 Compounds via Oxidative Addition
 Reaction of Gallanediyl LGa and InEt3
;
_journal_issue 12
_journal_name_full Organometallics
_journal_page_first 2991
_journal_paper_doi 10.1021/acs.organomet.5b00302
_journal_volume 34
_journal_year 2015
_chemical_formula_moiety 'C64 H97 Ga2 In N4'
_chemical_formula_sum 'C64 H97 Ga2 In N4'
_chemical_formula_weight 1176.71
_chemical_name_systematic
;
 ?
;
_space_group_crystal_system monoclinic
_space_group_IT_number 14
_space_group_name_Hall '-P 2ybc'
_space_group_name_H-M_alt 'P 1 21/c 1'
_symmetry_space_group_name_Hall '-P 2ybc'
_symmetry_space_group_name_H-M 'P 1 21/c 1'
_atom_sites_solution_hydrogens geom
_atom_sites_solution_primary direct
_atom_sites_solution_secondary difmap
_audit_creation_method SHELXL-2013
_cell_angle_alpha 90
_cell_angle_beta 100.5370(10)
_cell_angle_gamma 90
_cell_formula_units_Z 4
_cell_length_a 22.3225(6)
_cell_length_b 10.1219(3)
_cell_length_c 27.9108(8)
_cell_measurement_reflns_used 26410
_cell_measurement_temperature 100(1)
_cell_measurement_theta_max 27.935
_cell_measurement_theta_min 2.216
_cell_volume 6200.0(3)
_computing_cell_refinement 'BRUKER D8 KAPPA APEX 2 Vers. 3.0-2009'
_computing_data_collection 'BRUKER D8 KAPPA APEX 2 Vers. 3.0-2009'
_computing_data_reduction 'BRUKER D8 KAPPA APEX 2 Vers. 3.0-2009'
_computing_molecular_graphics 'BRUKER AXS Inc. 2008 Vers. 2008/4'
_computing_publication_material 'BRUKER AXS Inc. 2013 Vers. 2013/4'
_computing_structure_refinement 'BRUKER AXS Inc. 2013 Vers. 2013/4'
_computing_structure_solution 'BRUKER D8 KAPPA APEX 2 Vers. 3.0-2009'
_diffrn_ambient_temperature 100(1)
_diffrn_detector_area_resol_mean 512
_diffrn_measured_fraction_theta_full 0.997
_diffrn_measured_fraction_theta_max 0.985
_diffrn_measurement_device_type
; 
 Bruker D8 KAPPA series II with APEX II area detector system
;
_diffrn_measurement_method
;
 Data collection strategy APEX 2/COSMO
;
_diffrn_radiation_monochromator 'Triumph Goebel mirror'
_diffrn_radiation_type MoK\a
_diffrn_radiation_wavelength 0.71073
_diffrn_reflns_av_R_equivalents 0.0536
_diffrn_reflns_av_unetI/netI 0.0515
_diffrn_reflns_laue_measured_fraction_full 0.997
_diffrn_reflns_laue_measured_fraction_max 0.985
_diffrn_reflns_limit_h_max 29
_diffrn_reflns_limit_h_min -26
_diffrn_reflns_limit_k_max 13
_diffrn_reflns_limit_k_min -13
_diffrn_reflns_limit_l_max 36
_diffrn_reflns_limit_l_min -36
_diffrn_reflns_number 88991
_diffrn_reflns_point_group_measured_fraction_full 0.997
_diffrn_reflns_point_group_measured_fraction_max 0.985
_diffrn_reflns_theta_full 25.242
_diffrn_reflns_theta_max 28.040
_diffrn_reflns_theta_min 1.856
_diffrn_source 'sealed X-RAY tube'
_exptl_absorpt_coefficient_mu 1.271
_exptl_absorpt_correction_T_max 0.922
_exptl_absorpt_correction_T_min 0.729
_exptl_absorpt_correction_type numerical
_exptl_absorpt_process_details
; 
 BRUKER AXS SMART APEX 2 Vers. 3.0-2009
 R.H. Blessing, Acta Cryst. (1995) A51 33-38 
;
_exptl_crystal_colour yellow
_exptl_crystal_density_diffrn 1.261
_exptl_crystal_description plate
_exptl_crystal_F_000 2480
_exptl_crystal_size_max 0.332
_exptl_crystal_size_mid 0.278
_exptl_crystal_size_min 0.124
_refine_diff_density_max 2.133
_refine_diff_density_min -1.043
_refine_diff_density_rms 0.125
_refine_ls_extinction_method none
_refine_ls_goodness_of_fit_ref 1.140
_refine_ls_hydrogen_treatment constr
_refine_ls_matrix_type full
_refine_ls_number_parameters 663
_refine_ls_number_reflns 14814
_refine_ls_number_restraints 0
_refine_ls_restrained_S_all 1.140
_refine_ls_R_factor_all 0.0829
_refine_ls_R_factor_gt 0.0470
_refine_ls_shift/su_max 0.001
_refine_ls_shift/su_mean 0.000
_refine_ls_structure_factor_coef Fsqd
_refine_ls_weighting_details 'w=1/[\s^2^(Fo^2^)+(0.0214P)^2^+24.4688P] where P=(Fo^2^+2Fc^2^)/3'
_refine_ls_weighting_scheme calc
_refine_ls_wR_factor_gt 0.0927
_refine_ls_wR_factor_ref 0.1143
_reflns_Friedel_coverage 0.000
_reflns_number_gt 10751
_reflns_number_total 14814
_reflns_threshold_expression 'I > 2\s(I)'
_cod_data_source_file om5b00302_si_002.cif
_cod_data_source_block cg_018m
_cod_depositor_comments 'Adding full bibliography for 4085873--4085875.cif.'
_cod_database_code 4085873
_shelx_space_group_comment
;
The symmetry employed for this shelxl refinement is uniquely defined
by the following loop, which should always be used as a source of
symmetry information in preference to the above space-group names.
They are only intended as comments.
;
_shelx_estimated_absorpt_t_min 0.678
_shelx_estimated_absorpt_t_max 0.858
_shelxl_version_number 2013-4

loop_
_space_group_symop_operation_xyz
'x, y, z'
'-x, y+1/2, -z+1/2'
'-x, -y, -z'
'x, -y-1/2, z-1/2'

loop_
_atom_site_label
_atom_site_type_symbol
_atom_site_fract_x
_atom_site_fract_y
_atom_site_fract_z
_atom_site_U_iso_or_equiv
_atom_site_adp_type
_atom_site_occupancy
_atom_site_site_symmetry_order
_atom_site_calc_flag
_atom_site_refinement_flags_posn
_atom_site_refinement_flags_adp
Ga1 Ga 0.15701(2) 0.80358(4) 0.44049(2) 0.01239(9) Uani 1 1 d . .
Ga2 Ga 0.31135(2) 0.91232(4) 0.34679(2) 0.01487(9) Uani 1 1 d . .
In1 In 0.23426(2) 0.74584(3) 0.37990(2) 0.01525(7) Uani 1 1 d . .
N1 N 0.17250(14) 0.7262(3) 0.50836(11) 0.0139(6) Uani 1 1 d . .
N2 N 0.07022(13) 0.7311(3) 0.42550(10) 0.0117(6) Uani 1 1 d . .
N3 N 0.39381(14) 0.8283(3) 0.34918(12) 0.0183(7) Uani 1 1 d . .
N4 N 0.29654(14) 0.9144(3) 0.27333(11) 0.0178(7) Uani 1 1 d . .
C1 C 0.12637(18) 0.7116(3) 0.53221(13) 0.0152(7) Uani 1 1 d . .
C2 C 0.06540(17) 0.7142(4) 0.51067(13) 0.0165(8) Uani 1 1 d . .
H2 H 0.0374 0.7196 0.5325 0.020 Uiso 1 1 d R U
C3 C 0.03912(16) 0.7098(3) 0.46079(13) 0.0135(7) Uani 1 1 d . .
C4 C 0.13995(19) 0.6861(4) 0.58657(13) 0.0205(8) Uani 1 1 d . .
H4A H 0.1539 0.5948 0.5926 0.031 Uiso 1 1 calc R U
H4B H 0.1029 0.7000 0.6001 0.031 Uiso 1 1 calc R U
H4C H 0.1718 0.7469 0.6021 0.031 Uiso 1 1 calc R U
C5 C -0.02803(17) 0.6758(4) 0.44960(14) 0.0198(8) Uani 1 1 d . .
H5A H -0.0518 0.7511 0.4578 0.030 Uiso 1 1 calc R U
H5B H -0.0357 0.5988 0.4689 0.030 Uiso 1 1 calc R U
H5C H -0.0400 0.6554 0.4148 0.030 Uiso 1 1 calc R U
C6 C 0.23234(17) 0.6908(4) 0.53368(13) 0.0158(7) Uani 1 1 d . .
C7 C 0.24877(18) 0.5561(4) 0.53835(14) 0.0175(8) Uani 1 1 d . .
C8 C 0.30666(18) 0.5224(4) 0.56335(14) 0.0216(9) Uani 1 1 d . .
H8 H 0.3182 0.4321 0.5663 0.026 Uiso 1 1 d R U
C9 C 0.34770(19) 0.6186(4) 0.58397(14) 0.0222(9) Uani 1 1 d . .
H9 H 0.3868 0.5943 0.6013 0.027 Uiso 1 1 d R U
C10 C 0.33102(18) 0.7508(4) 0.57900(14) 0.0212(8) Uani 1 1 d . .
H10 H 0.3594 0.8166 0.5927 0.025 Uiso 1 1 d R U
C11 C 0.27365(18) 0.7888(4) 0.55442(14) 0.0199(8) Uani 1 1 d . .
C12 C 0.20520(19) 0.4461(4) 0.51740(15) 0.0220(9) Uani 1 1 d . .
H12 H 0.1643 0.4863 0.5054 0.026 Uiso 1 1 d R U
C13 C 0.2267(2) 0.3807(4) 0.47406(16) 0.0314(10) Uani 1 1 d . .
H13A H 0.2288 0.4472 0.4489 0.047 Uiso 1 1 calc R U
H13B H 0.1979 0.3112 0.4607 0.047 Uiso 1 1 calc R U
H13C H 0.2672 0.3420 0.4849 0.047 Uiso 1 1 calc R U
C14 C 0.1983(2) 0.3420(4) 0.55574(17) 0.0307(10) Uani 1 1 d . .
H14A H 0.1682 0.2759 0.5414 0.046 Uiso 1 1 calc R U
H14B H 0.1845 0.3846 0.5834 0.046 Uiso 1 1 calc R U
H14C H 0.2376 0.2988 0.5671 0.046 Uiso 1 1 calc R U
C15 C 0.25714(19) 0.9349(4) 0.55156(15) 0.0229(9) Uani 1 1 d . .
H15 H 0.2140 0.9427 0.5340 0.028 Uiso 1 1 d R U
C16 C 0.2606(3) 0.9937(4) 0.60310(18) 0.0419(13) Uani 1 1 d . .
H16A H 0.3028 0.9902 0.6207 0.063 Uiso 1 1 calc R U
H16B H 0.2344 0.9425 0.6208 0.063 Uiso 1 1 calc R U
H16C H 0.2468 1.0858 0.6004 0.063 Uiso 1 1 calc R U
C17 C 0.2970(2) 1.0122(5) 0.5228(2) 0.0381(12) Uani 1 1 d . .
H17A H 0.3390 1.0139 0.5410 0.057 Uiso 1 1 calc R U
H17B H 0.2816 1.1028 0.5179 0.057 Uiso 1 1 calc R U
H17C H 0.2961 0.9698 0.4911 0.057 Uiso 1 1 calc R U
C18 C 0.03947(16) 0.7155(3) 0.37522(13) 0.0133(7) Uani 1 1 d . .
C19 C 0.00210(16) 0.8178(4) 0.35201(13) 0.0147(7) Uani 1 1 d . .
C20 C -0.02420(17) 0.8018(4) 0.30320(14) 0.0177(8) Uani 1 1 d . .
H20 H -0.0496 0.8696 0.2871 0.021 Uiso 1 1 d R U
C21 C -0.01421(18) 0.6898(4) 0.27777(14) 0.0205(8) Uani 1 1 d . .
H21 H -0.0319 0.6817 0.2443 0.025 Uiso 1 1 d R U
C22 C 0.02171(17) 0.5890(4) 0.30127(14) 0.0184(8) Uani 1 1 d . .
H22 H 0.0279 0.5115 0.2836 0.022 Uiso 1 1 d R U
C23 C 0.04899(16) 0.5985(3) 0.35016(13) 0.0141(7) Uani 1 1 d . .
C24 C -0.01101(18) 0.9440(3) 0.37779(14) 0.0171(8) Uani 1 1 d . .
H24 H 0.0121 0.9403 0.4120 0.021 Uiso 1 1 d R U
C25 C -0.07879(18) 0.9607(4) 0.37963(15) 0.0226(9) Uani 1 1 d . .
H25A H -0.1016 0.9759 0.3466 0.034 Uiso 1 1 calc R U
H25B H -0.0841 1.0364 0.4003 0.034 Uiso 1 1 calc R U
H25C H -0.0939 0.8805 0.3931 0.034 Uiso 1 1 calc R U
C26 C 0.01023(19) 1.0668(4) 0.35318(15) 0.0229(9) Uani 1 1 d . .
H26A H 0.0535 1.0576 0.3514 0.034 Uiso 1 1 calc R U
H26B H 0.0045 1.1456 0.3723 0.034 Uiso 1 1 calc R U
H26C H -0.0137 1.0757 0.3202 0.034 Uiso 1 1 calc R U
C27 C 0.08522(18) 0.4833(4) 0.37613(14) 0.0171(8) Uani 1 1 d . .
H27 H 0.1242 0.5194 0.3951 0.021 Uiso 1 1 d R U
C28 C 0.0513(2) 0.4145(4) 0.41205(15) 0.0224(9) Uani 1 1 d . .
H28A H 0.0493 0.4736 0.4395 0.034 Uiso 1 1 calc R U
H28B H 0.0730 0.3335 0.4241 0.034 Uiso 1 1 calc R U
H28C H 0.0099 0.3923 0.3955 0.034 Uiso 1 1 calc R U
C29 C 0.10146(19) 0.3778(4) 0.34130(15) 0.0227(9) Uani 1 1 d . .
H29A H 0.1293 0.3132 0.3597 0.034 Uiso 1 1 calc R U
H29B H 0.1212 0.4197 0.3166 0.034 Uiso 1 1 calc R U
H29C H 0.0642 0.3329 0.3253 0.034 Uiso 1 1 calc R U
C30 C 0.14298(17) 0.9985(3) 0.44763(13) 0.0150(7) Uani 1 1 d . .
H30A H 0.1834 1.0413 0.4565 0.018 Uiso 1 1 calc R U
H30B H 0.1240 1.0329 0.4152 0.018 Uiso 1 1 calc R U
C31 C 0.10401(18) 1.0450(4) 0.48426(15) 0.0219(9) Uani 1 1 d . .
H31A H 0.0644 1.0004 0.4775 0.033 Uiso 1 1 calc R U
H31B H 0.0980 1.1408 0.4813 0.033 Uiso 1 1 calc R U
H31C H 0.1248 1.0236 0.5174 0.033 Uiso 1 1 calc R U
C32 C 0.3218(2) 1.0963(4) 0.37163(16) 0.0256(9) Uani 1 1 d . .
H32A H 0.3440 1.0948 0.4058 0.031 Uiso 1 1 calc R U
H32B H 0.3469 1.1462 0.3520 0.031 Uiso 1 1 calc R U
C33 C 0.2608(2) 1.1674(4) 0.36958(19) 0.0352(11) Uani 1 1 d . .
H33A H 0.2412 1.1801 0.3355 0.053 Uiso 1 1 calc R U
H33B H 0.2679 1.2536 0.3856 0.053 Uiso 1 1 calc R U
H33C H 0.2343 1.1141 0.3863 0.053 Uiso 1 1 calc R U
C34 C 0.2415(2) 0.5435(4) 0.35053(17) 0.0291(10) Uani 1 1 d . .
H34A H 0.2831 0.5100 0.3629 0.035 Uiso 1 1 calc R U
H34B H 0.2127 0.4855 0.3637 0.035 Uiso 1 1 calc R U
C35 C 0.2290(3) 0.5307(5) 0.29558(18) 0.0449(14) Uani 1 1 d . .
H35A H 0.1884 0.5659 0.2825 0.067 Uiso 1 1 calc R U
H35B H 0.2308 0.4374 0.2866 0.067 Uiso 1 1 calc R U
H35C H 0.2597 0.5805 0.2821 0.067 Uiso 1 1 calc R U
C41 C 0.40254(18) 0.7443(4) 0.31481(14) 0.0213(8) Uani 1 1 d . .
C42 C 0.36408(19) 0.7330(4) 0.27031(15) 0.0254(9) Uani 1 1 d . .
H42 H 0.3700 0.6568 0.2518 0.030 Uiso 1 1 d R U
C43 C 0.31780(18) 0.8176(4) 0.24886(14) 0.0211(8) Uani 1 1 d . .
C44 C 0.4588(2) 0.6567(5) 0.32347(18) 0.0390(12) Uani 1 1 d . .
H44A H 0.4945 0.7095 0.3373 0.059 Uiso 1 1 calc R U
H44B H 0.4648 0.6182 0.2925 0.059 Uiso 1 1 calc R U
H44C H 0.4533 0.5857 0.3462 0.059 Uiso 1 1 calc R U
C45 C 0.2910(2) 0.7958(5) 0.19549(15) 0.0323(10) Uani 1 1 d . .
H45A H 0.2500 0.7584 0.1925 0.048 Uiso 1 1 calc R U
H45B H 0.3169 0.7346 0.1813 0.048 Uiso 1 1 calc R U
H45C H 0.2887 0.8804 0.1782 0.048 Uiso 1 1 calc R U
C46 C 0.44034(18) 0.8418(4) 0.39217(15) 0.0241(9) Uani 1 1 d . .
C47 C 0.44381(19) 0.7490(5) 0.43021(15) 0.0268(9) Uani 1 1 d . .
C48 C 0.4899(2) 0.7637(5) 0.47082(17) 0.0352(11) Uani 1 1 d . .
H48 H 0.4929 0.7019 0.4968 0.042 Uiso 1 1 d R U
C49 C 0.5311(2) 0.8653(6) 0.47421(19) 0.0448(13) Uani 1 1 d . .
H49 H 0.5629 0.8720 0.5018 0.054 Uiso 1 1 d R U
C50 C 0.5263(2) 0.9580(5) 0.43725(19) 0.0415(12) Uani 1 1 d . .
H50 H 0.5541 1.0299 0.4402 0.050 Uiso 1 1 d R U
C51 C 0.4811(2) 0.9474(5) 0.39574(17) 0.0305(10) Uani 1 1 d . .
C52 C 0.3977(2) 0.6385(5) 0.42840(18) 0.0313(10) Uani 1 1 d . .
H52 H 0.3752 0.6316 0.3941 0.038 Uiso 1 1 calc R U
C53 C 0.3518(2) 0.6757(6) 0.46027(18) 0.0451(14) Uani 1 1 d . .
H53A H 0.3719 0.6759 0.4946 0.068 Uiso 1 1 calc R U
H53B H 0.3185 0.6114 0.4556 0.068 Uiso 1 1 calc R U
H53C H 0.3355 0.7639 0.4512 0.068 Uiso 1 1 calc R U
C54 C 0.4256(3) 0.5035(5) 0.4431(2) 0.0553(16) Uani 1 1 d . .
H54A H 0.4414 0.5024 0.4782 0.083 Uiso 1 1 calc R U
H54B H 0.4589 0.4865 0.4254 0.083 Uiso 1 1 calc R U
H54C H 0.3943 0.4351 0.4350 0.083 Uiso 1 1 calc R U
C55 C 0.4788(2) 1.0490(5) 0.35503(18) 0.0369(12) Uani 1 1 d . .
H55 H 0.4377 1.0425 0.3338 0.044 Uiso 1 1 d R U
C56 C 0.5255(3) 1.0171(7) 0.3235(2) 0.0555(16) Uani 1 1 d . .
H56A H 0.5226 1.0823 0.2973 0.083 Uiso 1 1 calc R U
H56B H 0.5175 0.9287 0.3095 0.083 Uiso 1 1 calc R U
H56C H 0.5664 1.0198 0.3435 0.083 Uiso 1 1 calc R U
C57 C 0.4862(2) 1.1905(5) 0.3743(2) 0.0482(14) Uani 1 1 d . .
H57A H 0.5278 1.2031 0.3923 0.072 Uiso 1 1 calc R U
H57B H 0.4571 1.2067 0.3960 0.072 Uiso 1 1 calc R U
H57C H 0.4785 1.2525 0.3469 0.072 Uiso 1 1 calc R U
C58 C 0.25596(18) 1.0098(4) 0.24630(14) 0.0196(8) Uani 1 1 d . .
C59 C 0.28051(19) 1.1277(4) 0.23154(15) 0.0253(9) Uani 1 1 d . .
C60 C 0.2408(2) 1.2167(5) 0.20430(17) 0.0332(11) Uani 1 1 d . .
H60 H 0.2564 1.2970 0.1939 0.040 Uiso 1 1 d R U
C61 C 0.1794(2) 1.1909(5) 0.19201(18) 0.0395(12) Uani 1 1 d . .
H61 H 0.1532 1.2523 0.1727 0.047 Uiso 1 1 d R U
C62 C 0.1557(2) 1.0768(5) 0.20752(17) 0.0335(11) Uani 1 1 d . .
H62 H 0.1132 1.0608 0.1991 0.040 Uiso 1 1 d R U
C63 C 0.19303(19) 0.9838(4) 0.23535(14) 0.0243(9) Uani 1 1 d . .
C64 C 0.3483(2) 1.1548(5) 0.24262(18) 0.0345(11) Uani 1 1 d . .
H64 H 0.3667 1.0960 0.2702 0.041 Uiso 1 1 d R U
C65 C 0.3776(3) 1.1214(8) 0.1990(2) 0.068(2) Uani 1 1 d . .
H65A H 0.3723 1.0270 0.1915 0.102 Uiso 1 1 calc R U
H65B H 0.4212 1.1424 0.2066 0.102 Uiso 1 1 calc R U
H65C H 0.3582 1.1732 0.1707 0.102 Uiso 1 1 calc R U
C66 C 0.3629(3) 1.2980(6) 0.2584(2) 0.0565(16) Uani 1 1 d . .
H66A H 0.4068 1.3071 0.2703 0.085 Uiso 1 1 calc R U
H66B H 0.3408 1.3216 0.2845 0.085 Uiso 1 1 calc R U
H66C H 0.3504 1.3570 0.2305 0.085 Uiso 1 1 calc R U
C67 C 0.16498(19) 0.8636(5) 0.25468(15) 0.0251(9) Uani 1 1 d . .
H67 H 0.1988 0.8042 0.2701 0.030 Uiso 1 1 d R U
C68 C 0.12933(19) 0.9054(5) 0.29406(15) 0.0287(10) Uani 1 1 d . .
H68A H 0.1552 0.9607 0.3182 0.043 Uiso 1 1 calc R U
H68B H 0.1167 0.8267 0.3101 0.043 Uiso 1 1 calc R U
H68C H 0.0932 0.9556 0.2791 0.043 Uiso 1 1 calc R U
C69 C 0.1234(2) 0.7847(6) 0.21506(17) 0.0397(13) Uani 1 1 d . .
H69A H 0.0918 0.8429 0.1975 0.059 Uiso 1 1 calc R U
H69B H 0.1043 0.7123 0.2301 0.059 Uiso 1 1 calc R U
H69C H 0.1476 0.7482 0.1922 0.059 Uiso 1 1 calc R U

loop_
_atom_site_aniso_label
_atom_site_aniso_U_11
_atom_site_aniso_U_22
_atom_site_aniso_U_33
_atom_site_aniso_U_23
_atom_site_aniso_U_13
_atom_site_aniso_U_12
Ga1 0.0172(2) 0.00970(17) 0.0107(2) -0.00008(14) 0.00364(15) -0.00040(15)
Ga2 0.0169(2) 0.01465(19) 0.0139(2) 0.00048(15) 0.00519(16) 0.00074(16)
In1 0.01836(14) 0.01376(12) 0.01484(13) 0.00047(10) 0.00628(10) 0.00070(10)
N1 0.0174(16) 0.0140(15) 0.0104(15) 0.0016(11) 0.0025(12) 0.0004(12)
N2 0.0146(15) 0.0135(14) 0.0071(14) -0.0011(11) 0.0021(11) 0.0014(11)
N3 0.0139(16) 0.0238(17) 0.0175(17) 0.0008(13) 0.0033(13) -0.0003(13)
N4 0.0173(17) 0.0210(16) 0.0158(17) 0.0011(13) 0.0048(13) -0.0010(13)
C1 0.025(2) 0.0096(16) 0.0109(18) -0.0009(13) 0.0037(15) 0.0022(14)
C2 0.022(2) 0.0183(18) 0.0108(18) -0.0004(14) 0.0062(15) 0.0013(14)
C3 0.0171(19) 0.0118(16) 0.0118(18) 0.0017(13) 0.0035(14) 0.0020(13)
C4 0.028(2) 0.026(2) 0.0091(18) 0.0027(15) 0.0054(16) 0.0030(17)
C5 0.020(2) 0.0212(19) 0.019(2) 0.0034(15) 0.0058(16) -0.0028(15)
C6 0.0182(19) 0.0177(18) 0.0117(18) 0.0017(14) 0.0038(15) 0.0008(15)
C7 0.022(2) 0.0155(18) 0.016(2) 0.0013(14) 0.0061(16) -0.0003(15)
C8 0.029(2) 0.0168(19) 0.020(2) 0.0057(15) 0.0070(17) 0.0031(16)
C9 0.020(2) 0.028(2) 0.017(2) 0.0071(16) 0.0002(16) 0.0021(16)
C10 0.024(2) 0.0200(18) 0.019(2) 0.0008(16) 0.0008(16) -0.0026(17)
C11 0.023(2) 0.0194(19) 0.017(2) 0.0021(15) 0.0041(16) -0.0005(15)
C12 0.024(2) 0.0160(18) 0.024(2) -0.0013(15) -0.0006(17) 0.0025(15)
C13 0.048(3) 0.023(2) 0.024(2) -0.0017(17) 0.007(2) -0.0016(19)
C14 0.039(3) 0.022(2) 0.033(3) -0.0017(18) 0.010(2) -0.0050(18)
C15 0.027(2) 0.0138(18) 0.026(2) 0.0006(15) -0.0012(18) -0.0022(15)
C16 0.066(4) 0.019(2) 0.034(3) -0.0056(19) -0.008(3) 0.007(2)
C17 0.033(3) 0.022(2) 0.056(3) 0.016(2) -0.001(2) -0.0026(19)
C18 0.0133(18) 0.0163(17) 0.0108(17) 0.0004(13) 0.0039(14) -0.0044(13)
C19 0.0161(19) 0.0160(17) 0.0139(18) 0.0003(14) 0.0075(15) -0.0031(14)
C20 0.019(2) 0.0185(18) 0.0155(19) 0.0025(15) 0.0039(15) -0.0009(15)
C21 0.024(2) 0.024(2) 0.0137(19) -0.0017(15) 0.0035(16) -0.0033(16)
C22 0.023(2) 0.0174(18) 0.0155(19) -0.0042(15) 0.0067(16) -0.0032(15)
C23 0.0142(18) 0.0144(17) 0.0157(19) 0.0026(14) 0.0075(15) -0.0036(14)
C24 0.023(2) 0.0123(17) 0.0143(19) -0.0008(14) -0.0002(16) 0.0022(14)
C25 0.026(2) 0.0194(19) 0.023(2) -0.0026(16) 0.0058(18) 0.0027(16)
C26 0.029(2) 0.0142(18) 0.024(2) 0.0014(15) 0.0025(18) -0.0016(16)
C27 0.021(2) 0.0131(17) 0.018(2) -0.0026(14) 0.0043(16) -0.0017(14)
C28 0.036(2) 0.0103(17) 0.023(2) 0.0012(15) 0.0102(18) 0.0006(16)
C29 0.030(2) 0.0173(19) 0.022(2) -0.0044(15) 0.0073(18) 0.0008(16)
C30 0.021(2) 0.0123(16) 0.0108(18) -0.0029(13) 0.0006(15) 0.0016(14)
C31 0.025(2) 0.0158(18) 0.024(2) -0.0049(15) 0.0014(17) 0.0025(15)
C32 0.035(2) 0.0180(19) 0.026(2) -0.0039(16) 0.0099(19) -0.0038(17)
C33 0.050(3) 0.017(2) 0.045(3) -0.0025(19) 0.024(2) 0.0012(19)
C34 0.030(2) 0.019(2) 0.043(3) -0.0018(18) 0.018(2) -0.0027(17)
C35 0.081(4) 0.023(2) 0.039(3) -0.010(2) 0.034(3) -0.014(2)
C41 0.028(2) 0.0219(19) 0.017(2) -0.0003(16) 0.0101(16) 0.0035(17)
C42 0.029(2) 0.025(2) 0.025(2) -0.0042(17) 0.0112(18) 0.0025(17)
C43 0.019(2) 0.027(2) 0.018(2) -0.0012(16) 0.0067(16) -0.0051(16)
C44 0.028(3) 0.052(3) 0.039(3) -0.007(2) 0.012(2) 0.018(2)
C45 0.037(3) 0.044(3) 0.017(2) -0.0075(19) 0.0073(19) 0.000(2)
C46 0.017(2) 0.033(2) 0.022(2) 0.0013(17) 0.0041(17) 0.0055(17)
C47 0.025(2) 0.033(2) 0.021(2) 0.0018(18) 0.0040(17) 0.0099(19)
C48 0.033(3) 0.045(3) 0.025(2) 0.006(2) 0.000(2) 0.012(2)
C49 0.033(3) 0.061(4) 0.034(3) 0.000(3) -0.013(2) 0.002(3)
C50 0.030(3) 0.048(3) 0.043(3) -0.005(2) -0.004(2) -0.008(2)
C51 0.022(2) 0.040(3) 0.030(3) 0.001(2) 0.0042(19) -0.0005(19)
C52 0.022(2) 0.036(2) 0.036(3) 0.012(2) 0.0038(19) 0.0093(19)
C53 0.035(3) 0.074(4) 0.027(3) 0.014(3) 0.008(2) 0.003(3)
C54 0.045(3) 0.039(3) 0.077(4) 0.021(3) -0.002(3) 0.006(2)
C55 0.027(3) 0.045(3) 0.037(3) 0.006(2) 0.001(2) -0.009(2)
C56 0.049(4) 0.075(4) 0.046(4) 0.009(3) 0.018(3) -0.013(3)
C57 0.041(3) 0.043(3) 0.058(4) 0.008(3) -0.001(3) -0.016(2)
C58 0.021(2) 0.026(2) 0.0125(19) 0.0043(15) 0.0060(16) 0.0018(16)
C59 0.027(2) 0.029(2) 0.022(2) 0.0059(17) 0.0105(18) 0.0002(18)
C60 0.040(3) 0.033(3) 0.030(3) 0.0155(19) 0.016(2) 0.005(2)
C61 0.040(3) 0.046(3) 0.034(3) 0.023(2) 0.014(2) 0.017(2)
C62 0.023(2) 0.050(3) 0.027(2) 0.012(2) 0.0047(19) 0.010(2)
C63 0.022(2) 0.039(2) 0.014(2) 0.0052(17) 0.0068(17) -0.0015(18)
C64 0.032(3) 0.036(3) 0.035(3) 0.010(2) 0.005(2) -0.007(2)
C65 0.037(3) 0.099(6) 0.076(5) -0.003(4) 0.035(3) -0.014(3)
C66 0.063(4) 0.040(3) 0.061(4) 0.012(3) -0.003(3) -0.023(3)
C67 0.020(2) 0.038(2) 0.017(2) 0.0058(18) 0.0016(17) -0.0038(18)
C68 0.021(2) 0.047(3) 0.019(2) 0.0070(19) 0.0046(17) 0.0000(19)
C69 0.033(3) 0.062(4) 0.024(2) 0.000(2) 0.005(2) -0.019(2)

loop_
_atom_type_symbol
_atom_type_description
_atom_type_scat_dispersion_real
_atom_type_scat_dispersion_imag
_atom_type_scat_source
C C 0.0033 0.0016 'International Tables Vol C Tables 4.2.6.8 and 6.1.1.4'
H H 0.0000 0.0000 'International Tables Vol C Tables 4.2.6.8 and 6.1.1.4'
N N 0.0061 0.0033 'International Tables Vol C Tables 4.2.6.8 and 6.1.1.4'
Ga Ga 0.2307 1.6083 'International Tables Vol C Tables 4.2.6.8 and 6.1.1.4'
In In -0.7276 1.3100 'International Tables Vol C Tables 4.2.6.8 and 6.1.1.4'

loop_
_geom_angle_atom_site_label_1
_geom_angle_atom_site_label_2
_geom_angle_atom_site_label_3
_geom_angle
C30 Ga1 N1 106.86(13)
C30 Ga1 N2 102.33(14)
N1 Ga1 N2 92.64(12)
C30 Ga1 In1 113.84(11)
N1 Ga1 In1 119.05(9)
N2 Ga1 In1 119.08(8)
C32 Ga2 N4 109.40(16)
C32 Ga2 N3 109.61(16)
N4 Ga2 N3 90.97(13)
C32 Ga2 In1 120.61(13)
N4 Ga2 In1 111.07(9)
N3 Ga2 In1 111.20(9)
C34 In1 Ga2 110.86(11)
C34 In1 Ga1 122.02(11)
Ga2 In1 Ga1 127.123(16)
C1 N1 C6 117.4(3)
C1 N1 Ga1 119.7(2)
C6 N1 Ga1 122.8(2)
C3 N2 C18 118.8(3)
C3 N2 Ga1 120.9(2)
C18 N2 Ga1 120.0(2)
C41 N3 C46 119.0(3)
C41 N3 Ga2 120.1(3)
C46 N3 Ga2 120.1(3)
C43 N4 C58 118.3(3)
C43 N4 Ga2 120.4(3)
C58 N4 Ga2 120.7(2)
N1 C1 C2 124.7(3)
N1 C1 C4 119.2(3)
C2 C1 C4 116.1(3)
C1 C2 C3 128.9(3)
N2 C3 C2 123.4(3)
N2 C3 C5 121.2(3)
C2 C3 C5 115.4(3)
C11 C6 C7 120.3(4)
C11 C6 N1 120.5(3)
C7 C6 N1 119.3(3)
C8 C7 C6 118.9(4)
C8 C7 C12 118.8(3)
C6 C7 C12 122.3(3)
C9 C8 C7 121.2(4)
C8 C9 C10 119.3(4)
C9 C10 C11 121.4(4)
C10 C11 C6 118.9(4)
C10 C11 C15 119.1(4)
C6 C11 C15 122.0(4)
C7 C12 C14 112.0(3)
C7 C12 C13 110.4(3)
C14 C12 C13 110.0(3)
C17 C15 C11 111.6(4)
C17 C15 C16 111.0(4)
C11 C15 C16 110.8(3)
C23 C18 C19 121.2(3)
C23 C18 N2 118.8(3)
C19 C18 N2 119.9(3)
C20 C19 C18 118.2(3)
C20 C19 C24 118.6(3)
C18 C19 C24 123.2(3)
C21 C20 C19 121.5(4)
C20 C21 C22 119.7(4)
C21 C22 C23 121.6(4)
C22 C23 C18 117.7(3)
C22 C23 C27 120.8(3)
C18 C23 C27 121.4(3)
C19 C24 C25 112.6(3)
C19 C24 C26 111.5(3)
C25 C24 C26 108.2(3)
C23 C27 C28 112.1(3)
C23 C27 C29 113.5(3)
C28 C27 C29 107.5(3)
C31 C30 Ga1 119.0(3)
C33 C32 Ga2 112.4(3)
C35 C34 In1 116.1(3)
N3 C41 C42 123.8(4)
N3 C41 C44 119.1(4)
C42 C41 C44 117.0(4)
C41 C42 C43 128.8(4)
N4 C43 C42 122.6(4)
N4 C43 C45 119.8(4)
C42 C43 C45 117.5(4)
C51 C46 C47 120.8(4)
C51 C46 N3 119.5(4)
C47 C46 N3 119.7(4)
C48 C47 C46 118.2(4)
C48 C47 C52 120.2(4)
C46 C47 C52 121.6(4)
C49 C48 C47 121.5(5)
C48 C49 C50 119.8(4)
C49 C50 C51 120.8(5)
C50 C51 C46 118.8(4)
C50 C51 C55 119.1(4)
C46 C51 C55 122.0(4)
C47 C52 C53 108.9(4)
C47 C52 C54 114.3(4)
C53 C52 C54 110.5(4)
C56 C55 C51 110.9(4)
C56 C55 C57 111.2(4)
C51 C55 C57 112.5(4)
C59 C58 C63 121.5(4)
C59 C58 N4 118.8(4)
C63 C58 N4 119.7(4)
C60 C59 C58 117.8(4)
C60 C59 C64 120.6(4)
C58 C59 C64 121.5(4)
C61 C60 C59 121.4(4)
C62 C61 C60 120.2(4)
C61 C62 C63 121.3(4)
C62 C63 C58 117.7(4)
C62 C63 C67 119.8(4)
C58 C63 C67 122.3(4)
C59 C64 C65 110.9(4)
C59 C64 C66 112.5(4)
C65 C64 C66 109.9(5)
C63 C67 C68 109.7(4)
C63 C67 C69 113.4(4)
C68 C67 C69 109.7(4)

loop_
_geom_bond_atom_site_label_1
_geom_bond_atom_site_label_2
_geom_bond_distance
Ga1 C30 2.014(3)
Ga1 N1 2.020(3)
Ga1 N2 2.042(3)
Ga1 In1 2.6910(5)
Ga2 C32 1.986(4)
Ga2 N4 2.016(3)
Ga2 N3 2.018(3)
Ga2 In1 2.6902(5)
In1 C34 2.223(4)
N1 C1 1.333(5)
N1 C6 1.438(5)
N2 C3 1.323(4)
N2 C18 1.454(4)
N3 C41 1.322(5)
N3 C46 1.443(5)
N4 C43 1.330(5)
N4 C58 1.439(5)
C1 C2 1.384(5)
C1 C4 1.514(5)
C2 C3 1.409(5)
C3 C5 1.514(5)
C6 C11 1.405(5)
C6 C7 1.412(5)
C7 C8 1.394(6)
C7 C12 1.523(5)
C8 C9 1.388(6)
C9 C10 1.388(6)
C10 C11 1.392(6)
C11 C15 1.522(5)
C12 C14 1.530(6)
C12 C13 1.531(6)
C15 C17 1.519(6)
C15 C16 1.546(6)
C18 C23 1.411(5)
C18 C19 1.411(5)
C19 C20 1.391(5)
C19 C24 1.521(5)
C20 C21 1.377(5)
C21 C22 1.386(5)
C22 C23 1.392(5)
C23 C27 1.525(5)
C24 C25 1.533(5)
C24 C26 1.536(5)
C27 C28 1.530(5)
C27 C29 1.532(5)
C30 C31 1.532(5)
C32 C33 1.533(6)
C34 C35 1.513(7)
C41 C42 1.379(6)
C41 C44 1.520(6)
C42 C43 1.391(6)
C43 C45 1.517(6)
C46 C51 1.396(6)
C46 C47 1.409(6)
C47 C48 1.393(6)
C47 C52 1.514(6)
C48 C49 1.371(7)
C49 C50 1.384(7)
C50 C51 1.394(6)
C51 C55 1.526(7)
C52 C53 1.522(7)
C52 C54 1.526(7)
C55 C56 1.515(7)
C55 C57 1.529(7)
C58 C59 1.406(6)
C58 C63 1.407(6)
C59 C60 1.388(6)
C59 C64 1.512(6)
C60 C61 1.376(7)
C61 C62 1.372(7)
C62 C63 1.395(6)
C63 C67 1.513(6)
C64 C65 1.523(7)
C64 C66 1.533(7)
C67 C68 1.530(6)
C67 C69 1.532(6)
